data_2016240
loop_
_publ_author_name
'Gui-Liang, Wang'

_publ_section_title
;
 A tetrahedrally coordinated Ag^I^ and Ni^II^ complex with a
 two-dimensional framework containing one-dimensional helical chains
;
_journal_coeditor_code DN3061
_journal_issue 11
_journal_name_full 'Acta Crystallographica Section C'
_journal_page_first m479
_journal_page_last m480
_journal_paper_doi 10.1107/S0108270107044794
_journal_volume 63
_journal_year 2007
_chemical_formula_iupac '[Ag2 Ni (C7 H3 N O5)2]'
_chemical_formula_moiety 'C14 H6 Ag2 N2 Ni O10'
_chemical_formula_sum 'C14 H6 Ag2 N2 Ni O10'
_chemical_formula_weight 636.66
_chemical_name_systematic
;
poly[bis(\m~5~-pyridine-2,6-dicarboxylato N-oxide)nickel(II)disilver(I)]
;
_space_group_IT_number 2
_symmetry_cell_setting triclinic
_symmetry_space_group_name_Hall '-P 1'
_symmetry_space_group_name_H-M 'P -1'
_atom_sites_solution_hydrogens geom
_atom_sites_solution_primary direct
_atom_sites_solution_secondary difmap
_audit_creation_method SHELXL97
_cell_angle_alpha 93.829(2)
_cell_angle_beta 94.930(2)
_cell_angle_gamma 103.0610(10)
_cell_formula_units_Z 1
_cell_length_a 4.9739(9)
_cell_length_b 8.8459(15)
_cell_length_c 9.1479(16)
_cell_measurement_reflns_used 1422
_cell_measurement_temperature 298(2)
_cell_measurement_theta_max 25.49
_cell_measurement_theta_min 3.12
_cell_volume 389.09(12)
_computing_cell_refinement 'SMART (Bruker, 1998)'
_computing_data_collection 'SMART (Bruker, 1998)'
_computing_data_reduction 'SAINT (Bruker, 1999)'
_computing_molecular_graphics 'SHELXTL (Bruker, 1998)'
_computing_publication_material 'SHELXTL (Bruker, 1998)'
_computing_structure_refinement 'SHELXL97 (Sheldrick, 1997)'
_computing_structure_solution 'SHELXS97 (Sheldrick, 1997)'
_diffrn_ambient_temperature 298(2)
_diffrn_measured_fraction_theta_full 0.992
_diffrn_measured_fraction_theta_max 0.992
_diffrn_measurement_device_type 'Bruker APEXII area-detector'
_diffrn_measurement_method '\f and \w'
_diffrn_radiation_monochromator graphite
_diffrn_radiation_source 'fine-focus sealed tube'
_diffrn_radiation_type MoK\a
_diffrn_radiation_wavelength 0.71073
_diffrn_reflns_av_R_equivalents 0.0123
_diffrn_reflns_av_sigmaI/netI 0.0170
_diffrn_reflns_limit_h_max 6
_diffrn_reflns_limit_h_min -5
_diffrn_reflns_limit_k_max 10
_diffrn_reflns_limit_k_min -10
_diffrn_reflns_limit_l_max 11
_diffrn_reflns_limit_l_min -10
_diffrn_reflns_number 2890
_diffrn_reflns_theta_full 25.49
_diffrn_reflns_theta_max 25.49
_diffrn_reflns_theta_min 3.12
_diffrn_standards_interval_count 0
_diffrn_standards_interval_time 0
_diffrn_standards_number 0
_exptl_absorpt_coefficient_mu 3.757
_exptl_absorpt_correction_T_max 0.5512
_exptl_absorpt_correction_T_min 0.4535
_exptl_absorpt_correction_type multi-scan
_exptl_absorpt_process_details '(SADABS; Sheldrick, 1996)'
_exptl_crystal_colour green
_exptl_crystal_density_diffrn 2.717
_exptl_crystal_density_method 'not measured'
_exptl_crystal_description block
_exptl_crystal_F_000 306
_exptl_crystal_size_max 0.25
_exptl_crystal_size_mid 0.21
_exptl_crystal_size_min 0.18
_refine_diff_density_max 3.042
_refine_diff_density_min -2.511
_refine_ls_extinction_method none
_refine_ls_goodness_of_fit_ref 1.135
_refine_ls_hydrogen_treatment constr
_refine_ls_matrix_type full
_refine_ls_number_parameters 133
_refine_ls_number_reflns 1422
_refine_ls_number_restraints 0
_refine_ls_restrained_S_all 1.135
_refine_ls_R_factor_all 0.0471
_refine_ls_R_factor_gt 0.0451
_refine_ls_shift/su_max 0.000
_refine_ls_shift/su_mean 0.000
_refine_ls_structure_factor_coef Fsqd
_refine_ls_weighting_details 'calc w = 1/[\s^2^(Fo^2^)+5.6116P] where P=(Fo^2^+2Fc^2^)/3'
_refine_ls_weighting_scheme calc
_refine_ls_wR_factor_gt 0.0956
_refine_ls_wR_factor_ref 0.0968
_reflns_number_gt 1346
_reflns_number_total 1422
_reflns_threshold_expression I>2\s(I)
_cod_data_source_file dn3061.cif
_cod_data_source_block I
_cod_database_code 2016240
_cod_database_fobs_code 2016240

loop_
_symmetry_equiv_pos_as_xyz
'x, y, z'
'-x, -y, -z'

loop_
_atom_site_type_symbol
_atom_site_label
_atom_site_fract_x
_atom_site_fract_y
_atom_site_fract_z
_atom_site_U_iso_or_equiv
_atom_site_adp_type
_atom_site_calc_flag
_atom_site_refinement_flags
_atom_site_occupancy
Ag Ag1 1.07636(14) 0.45104(8) 0.83487(7) 0.0412(2) Uani d . 1
Ni Ni1 0.5000 0.5000 0.5000 0.0149(3) Uani d S 1
O O1 0.4596(9) 0.5871(5) 0.6920(5) 0.0201(9) Uani d . 1
O O2 1.0107(11) 0.7018(6) 0.8727(7) 0.0393(13) Uani d . 1
O O3 0.7031(13) 0.6999(7) 1.0355(6) 0.0443(15) Uani d . 1
O O4 0.2281(10) 0.6074(5) 0.4127(5) 0.0237(10) Uani d . 1
O O5 -0.0988(10) 0.7355(6) 0.4547(6) 0.0321(12) Uani d . 1
N N1 0.4793(10) 0.7438(6) 0.7063(5) 0.0160(10) Uani d . 1
C C1 0.6450(13) 0.8259(8) 0.8221(7) 0.0200(13) Uani d . 1
C C2 0.6588(14) 0.9841(8) 0.8478(8) 0.0249(14) Uani d . 1
H H2 0.7759 1.0426 0.9263 0.030 Uiso calc R 1
C C3 0.4972(15) 1.0541(8) 0.7560(8) 0.0278(15) Uani d . 1
H H3 0.5047 1.1599 0.7721 0.033 Uiso calc R 1
C C4 0.3244(14) 0.9649(8) 0.6400(7) 0.0239(14) Uani d . 1
H H4 0.2142 1.0113 0.5785 0.029 Uiso calc R 1
C C5 0.3132(13) 0.8072(7) 0.6140(7) 0.0182(13) Uani d . 1
C C6 0.8002(14) 0.7321(8) 0.9180(7) 0.0238(14) Uani d . 1
C C7 0.1296(14) 0.7078(8) 0.4858(7) 0.0212(14) Uani d . 1

loop_
_atom_site_aniso_label
_atom_site_aniso_U_11
_atom_site_aniso_U_22
_atom_site_aniso_U_33
_atom_site_aniso_U_12
_atom_site_aniso_U_13
_atom_site_aniso_U_23
Ag1 0.0478(4) 0.0416(4) 0.0427(4) 0.0201(3) 0.0127(3) 0.0205(3)
Ni1 0.0175(6) 0.0173(5) 0.0120(5) 0.0109(4) -0.0024(4) -0.0024(4)
O1 0.030(2) 0.013(2) 0.020(2) 0.0083(18) 0.0034(19) 0.0013(17)
O2 0.026(3) 0.041(3) 0.057(4) 0.016(2) 0.010(3) 0.015(3)
O3 0.068(4) 0.055(4) 0.025(3) 0.039(3) 0.014(3) 0.014(3)
O4 0.026(2) 0.026(2) 0.021(2) 0.013(2) -0.0003(19) -0.0021(19)
O5 0.023(3) 0.028(3) 0.046(3) 0.014(2) -0.012(2) -0.004(2)
N1 0.017(3) 0.016(2) 0.016(3) 0.006(2) 0.002(2) 0.000(2)
C1 0.019(3) 0.023(3) 0.019(3) 0.007(3) 0.004(3) 0.000(3)
C2 0.025(4) 0.022(3) 0.025(3) 0.002(3) -0.001(3) -0.004(3)
C3 0.037(4) 0.018(3) 0.031(4) 0.010(3) 0.008(3) 0.000(3)
C4 0.026(4) 0.023(3) 0.026(4) 0.013(3) 0.002(3) 0.005(3)
C5 0.020(3) 0.019(3) 0.017(3) 0.008(3) 0.001(2) 0.001(2)
C6 0.026(4) 0.020(3) 0.024(4) 0.007(3) -0.004(3) -0.002(3)
C7 0.023(3) 0.022(3) 0.021(3) 0.009(3) -0.001(3) 0.006(3)

loop_
_atom_type_symbol
_atom_type_description
_atom_type_scat_dispersion_real
_atom_type_scat_dispersion_imag
_atom_type_scat_source
C C 0.0033 0.0016 'International Tables Vol C Tables 4.2.6.8 and 6.1.1.4'
H H 0.0000 0.0000 'International Tables Vol C Tables 4.2.6.8 and 6.1.1.4'
N N 0.0061 0.0033 'International Tables Vol C Tables 4.2.6.8 and 6.1.1.4'
O O 0.0106 0.0060 'International Tables Vol C Tables 4.2.6.8 and 6.1.1.4'
Ni Ni 0.3393 1.1124 'International Tables Vol C Tables 4.2.6.8 and 6.1.1.4'
Ag Ag -0.8971 1.1015 'International Tables Vol C Tables 4.2.6.8 and 6.1.1.4'

loop_
_geom_angle_atom_site_label_1
_geom_angle_atom_site_label_2
_geom_angle_atom_site_label_3
_geom_angle_site_symmetry_1
_geom_angle_site_symmetry_3
_geom_angle
O3 Ag1 O2 2_767 . 135.2(2)
O3 Ag1 O1 2_767 1_655 100.88(19)
O2 Ag1 O1 . 1_655 82.17(16)
O3 Ag1 O4 2_767 2_666 130.96(19)
O2 Ag1 O4 . 2_666 93.71(18)
O1 Ag1 O4 1_655 2_666 86.27(15)
O3 Ag1 Ag1 2_767 2_767 81.10(14)
O2 Ag1 Ag1 . 2_767 64.37(15)
O1 Ag1 Ag1 1_655 2_767 129.35(10)
O4 Ag1 Ag1 2_666 2_767 130.25(11)
O1 Ni1 O1 . 2_666 180.0000(10)
O1 Ni1 O4 . . 90.03(18)
O1 Ni1 O4 2_666 . 89.97(18)
O1 Ni1 O4 . 2_666 89.97(18)
O1 Ni1 O4 2_666 2_666 90.03(18)
O4 Ni1 O4 . 2_666 180.0000(10)
N1 O1 Ni1 . . 115.9(3)
N1 O1 Ag1 . 1_455 109.7(3)
Ni1 O1 Ag1 . 1_455 119.9(2)
C6 O2 Ag1 . . 123.9(5)
C6 O3 Ag1 . 2_767 113.6(5)
C7 O4 Ni1 . . 123.6(4)
C7 O4 Ag1 . 2_666 104.7(4)
Ni1 O4 Ag1 . 2_666 130.6(2)
C1 N1 O1 . . 116.9(5)
C1 N1 C5 . . 123.1(5)
O1 N1 C5 . . 119.7(5)
N1 C1 C2 . . 119.5(6)
N1 C1 C6 . . 115.3(5)
C2 C1 C6 . . 125.2(6)
C3 C2 C1 . . 119.6(6)
C3 C2 H2 . . 120.2
C1 C2 H2 . . 120.2
C2 C3 C4 . . 119.3(6)
C2 C3 H3 . . 120.4
C4 C3 H3 . . 120.4
C3 C4 C5 . . 120.9(6)
C3 C4 H4 . . 119.5
C5 C4 H4 . . 119.5
N1 C5 C4 . . 117.7(6)
N1 C5 C7 . . 120.4(5)
C4 C5 C7 . . 121.9(6)
O2 C6 O3 . . 127.8(7)
O2 C6 C1 . . 116.9(6)
O3 C6 C1 . . 115.3(6)
O5 C7 O4 . . 124.7(6)
O5 C7 C5 . . 117.0(6)
O4 C7 C5 . . 118.2(5)

loop_
_geom_bond_atom_site_label_1
_geom_bond_atom_site_label_2
_geom_bond_site_symmetry_2
_geom_bond_distance
Ag1 O3 2_767 2.246(5)
Ag1 O2 . 2.322(5)
Ag1 O1 1_655 2.528(5)
Ag1 O4 2_666 2.567(5)
Ag1 Ag1 2_767 3.2859(14)
Ni1 O1 . 1.916(4)
Ni1 O1 2_666 1.916(4)
Ni1 O4 . 1.966(4)
Ni1 O4 2_666 1.966(4)
O1 N1 . 1.364(6)
O1 Ag1 1_455 2.528(5)
O2 C6 . 1.236(9)
O3 C6 . 1.240(9)
O3 Ag1 2_767 2.246(5)
O4 C7 . 1.284(8)
O4 Ag1 2_666 2.567(5)
O5 C7 . 1.229(8)
N1 C1 . 1.343(8)
N1 C5 . 1.365(8)
C1 C2 . 1.389(9)
C1 C6 . 1.525(9)
C2 C3 . 1.383(10)
C2 H2 . 0.9300
C3 C4 . 1.383(10)
C3 H3 . 0.9300
C4 C5 . 1.387(9)
C4 H4 . 0.9300
C5 C7 . 1.516(9)
